data_7000837
loop_
_publ_author_name
'Hitchcock, Peter B.'
'Khvostov, Alexei V.'
'Lappert, Michael F.'
'Protchenko, Andrey V.'

_publ_section_title
;
 Heteroleptic ytterbium(ii) complexes supported by a bulky
 \b-diketiminato ligand
;
_journal_issue 13
_journal_name_full 'Dalton Transactions'
_journal_page_first 2383
_journal_page_last 2391
_journal_paper_doi 10.1039/b818969b
_journal_year 2009
_chemical_compound_source 'synthesis as described'
_chemical_formula_moiety 'C31 H55 N3 O1 Si4 Yb1'
_chemical_formula_sum 'C31 H55 N3 O Si4 Yb'
_chemical_formula_weight 771.18
_chemical_name_systematic
;
?
;
_space_group_IT_number 14
_symmetry_cell_setting monoclinic
_symmetry_Int_Tables_number 14
_symmetry_space_group_name_Hall '-P 2yn'
_symmetry_space_group_name_H-M 'P 1 21/n 1'
_atom_sites_solution_hydrogens geom
_atom_sites_solution_primary direct
_atom_sites_solution_secondary difmap
_audit_conform_dict_location ftp://ftp.iucr.org/pub/cif_core.dic
_audit_conform_dict_name cif_core.dic
_audit_conform_dict_version 2.2
_audit_creation_date 2004-03-24T14:15:26-00:00
_audit_creation_method 'WinGX routine CIF_UPDATE'
_cell_angle_alpha 90
_cell_angle_beta 101.922(1)
_cell_angle_gamma 90
_cell_formula_units_Z 4
_cell_length_a 9.8514(2)
_cell_length_b 21.2659(4)
_cell_length_c 19.0709(4)
_cell_measurement_reflns_used 21206
_cell_measurement_temperature 173(2)
_cell_measurement_theta_max 25.028
_cell_measurement_theta_min 3.705
_cell_measurement_wavelength 0.71073
_cell_volume 3909.15(14)
_computing_cell_refinement 'HKL Scalepack (Otwinowski & Minor 1997)'
_computing_data_collection 'Collect (Nonius BV, 1997-2000)'
_computing_data_reduction 'HKL Denzo and Scalepack (Otwinowski & Minor 1997)'
_computing_molecular_graphics 'Ortep-3 for Windows (Farrugia, 1997)'
_computing_publication_material 'WinGX publication routines (Farrugia, 1999)'
_computing_structure_refinement 'SHELXL-97 (Sheldrick, 1997)'
_computing_structure_solution 'SHELXS-97 (Sheldrick, 1997)'
_diffrn_ambient_temperature 173(2)
_diffrn_detector 'CCD plate'
_diffrn_measured_fraction_theta_full 0.996
_diffrn_measured_fraction_theta_max 0.996
_diffrn_measurement_device '95mm CCD camera on \k-goniostat'
_diffrn_measurement_device_type KappaCCD
_diffrn_measurement_method 'CCD rotation images, thick slices'
_diffrn_orient_matrix_type 'by Nonius Collect from scalepack cell'
_diffrn_orient_matrix_UB_11 -0.299811E-1
_diffrn_orient_matrix_UB_12 -0.105378E-1
_diffrn_orient_matrix_UB_13 -0.520032E-1
_diffrn_orient_matrix_UB_21 -0.976484E-1
_diffrn_orient_matrix_UB_22 0.114787E-1
_diffrn_orient_matrix_UB_23 0.18223E-2
_diffrn_orient_matrix_UB_31 0.181429E-1
_diffrn_orient_matrix_UB_32 0.443668E-1
_diffrn_orient_matrix_UB_33 -0.12823E-1
_diffrn_radiation_monochromator graphite
_diffrn_radiation_probe x-ray
_diffrn_radiation_type MoK\a
_diffrn_radiation_wavelength 0.7107
_diffrn_reflns_av_R_equivalents 0.0679
_diffrn_reflns_av_unetI/netI 0.0417
_diffrn_reflns_limit_h_max 11
_diffrn_reflns_limit_h_min -11
_diffrn_reflns_limit_k_max 25
_diffrn_reflns_limit_k_min -25
_diffrn_reflns_limit_l_max 22
_diffrn_reflns_limit_l_min -22
_diffrn_reflns_number 33366
_diffrn_reflns_theta_full 25.05
_diffrn_reflns_theta_max 25.05
_diffrn_reflns_theta_min 3.8
_diffrn_source 'Enraf Nonius FR590'
_exptl_absorpt_coefficient_mu 2.54
_exptl_absorpt_correction_T_max 0.6915
_exptl_absorpt_correction_T_min 0.6083
_exptl_absorpt_correction_type multi-scan
_exptl_absorpt_process_details
;
[c.f. r.h. blessing, acta cryst. (1995), a51, 33-38]
;
_exptl_crystal_colour green
_exptl_crystal_density_diffrn 1.31
_exptl_crystal_density_method 'not measured'
_exptl_crystal_description prism
_exptl_crystal_F_000 1584
_exptl_crystal_size_max 0.2
_exptl_crystal_size_mid 0.15
_exptl_crystal_size_min 0.15
_refine_diff_density_max 0.411
_refine_diff_density_min -0.8
_refine_diff_density_rms 0.081
_refine_ls_extinction_method none
_refine_ls_goodness_of_fit_ref 1.034
_refine_ls_hydrogen_treatment constr
_refine_ls_matrix_type full
_refine_ls_number_parameters 361
_refine_ls_number_reflns 6902
_refine_ls_number_restraints 0
_refine_ls_restrained_S_all 1.034
_refine_ls_R_factor_all 0.0422
_refine_ls_R_factor_gt 0.0288
_refine_ls_shift/su_max 0.002
_refine_ls_shift/su_mean 0
_refine_ls_structure_factor_coef Fsqd
_refine_ls_weighting_details 'calc w=1/[\s^2^(Fo^2^)+(0.0231P)^2^+3.0555P] where P=(Fo^2^+2Fc^2^)/3'
_refine_ls_weighting_scheme calc
_refine_ls_wR_factor_gt 0.0602
_refine_ls_wR_factor_ref 0.0646
_reflns_number_gt 5605
_reflns_number_total 6902
_reflns_threshold_expression >2sigma(I)
_cod_data_source_file b818969b.txt
_cod_data_source_block (4)-mar2604
_cod_original_sg_symbol_H-M P2(1)/n
_cod_original_formula_sum 'C31 H55 N3 O1 Si4 Yb1'
_cod_database_code 7000837

loop_
_symmetry_equiv_pos_as_xyz
'x, y, z'
'-x+1/2, y+1/2, -z+1/2'
'-x, -y, -z'
'x-1/2, -y-1/2, z-1/2'

loop_
_atom_site_label
_atom_site_type_symbol
_atom_site_fract_x
_atom_site_fract_y
_atom_site_fract_z
_atom_site_U_iso_or_equiv
_atom_site_adp_type
_atom_site_occupancy
_atom_site_symmetry_multiplicity
_atom_site_calc_flag
_atom_site_refinement_flags
_atom_site_disorder_assembly
_atom_site_disorder_group
Yb Yb 0.398191(16) 0.070022(7) 0.732495(8) 0.02484(6) Uani 1 1 d . B .
Si1 Si 0.23300(12) 0.11840(6) 0.56592(6) 0.0381(3) Uani 1 1 d . B .
Si2 Si 0.39150(11) 0.10599(6) 0.90636(6) 0.0343(3) Uani 1 1 d . B .
Si3 Si 0.29445(14) -0.08642(5) 0.74328(7) 0.0401(3) Uani 1 1 d . B .
Si4 Si 0.59012(13) -0.06177(5) 0.73057(6) 0.0364(3) Uani 1 1 d . B .
O O 0.5392(3) 0.16386(13) 0.73728(17) 0.0428(7) Uani 1 1 d . . .
N1 N 0.1994(3) 0.11269(14) 0.65203(16) 0.0277(7) Uani 1 1 d . . .
N2 N 0.2802(3) 0.10583(14) 0.82276(16) 0.0267(7) Uani 1 1 d . . .
N3 N 0.4268(3) -0.03928(14) 0.73271(17) 0.0324(8) Uani 1 1 d . . .
C1 C 0.0818(4) 0.12690(18) 0.6718(2) 0.0293(8) Uani 1 1 d . B .
C2 C 0.0575(4) 0.12751(19) 0.7417(2) 0.0335(9) Uani 1 1 d . . .
H2 H -0.0363 0.1356 0.744 0.04 Uiso 1 1 calc R B .
C3 C 0.1451(4) 0.11842(17) 0.8090(2) 0.0273(8) Uani 1 1 d . B .
C4 C -0.0463(4) 0.1432(2) 0.6172(2) 0.0355(10) Uani 1 1 d . . .
C5 C -0.0896(5) 0.2053(2) 0.6054(3) 0.0516(12) Uani 1 1 d . B .
H5 H -0.0349 0.2382 0.6305 0.062 Uiso 1 1 calc R . .
C6 C -0.2119(5) 0.2198(3) 0.5574(3) 0.0663(16) Uani 1 1 d . . .
H6 H -0.2406 0.2623 0.5495 0.08 Uiso 1 1 calc R B .
C7 C -0.2907(5) 0.1724(3) 0.5216(3) 0.0676(16) Uani 1 1 d . B .
H7 H -0.374 0.1822 0.4885 0.081 Uiso 1 1 calc R . .
C8 C -0.2513(5) 0.1108(3) 0.5329(3) 0.0643(15) Uani 1 1 d . . .
H8 H -0.3071 0.0783 0.5076 0.077 Uiso 1 1 calc R B .
C9 C -0.1280(4) 0.0958(3) 0.5819(2) 0.0502(12) Uani 1 1 d . B .
H9 H -0.1013 0.0532 0.5905 0.06 Uiso 1 1 calc R . .
C10 C 0.0683(4) 0.12245(19) 0.86982(19) 0.0296(9) Uani 1 1 d . . .
C11 C 0.0051(4) 0.0689(2) 0.8904(2) 0.0436(10) Uani 1 1 d . B .
H11 H 0.012 0.0301 0.8667 0.052 Uiso 1 1 calc R . .
C12 C -0.0674(5) 0.0719(3) 0.9450(3) 0.0557(13) Uani 1 1 d . . .
H12 H -0.1104 0.0352 0.9588 0.067 Uiso 1 1 calc R B .
C13 C -0.0776(5) 0.1280(3) 0.9797(3) 0.0706(17) Uani 1 1 d . B .
H13 H -0.1269 0.1299 1.0175 0.085 Uiso 1 1 calc R . .
C14 C -0.0165(6) 0.1811(3) 0.9596(3) 0.0738(18) Uani 1 1 d . . .
H14 H -0.0235 0.2197 0.9837 0.089 Uiso 1 1 calc R B .
C15 C 0.0559(5) 0.1790(2) 0.9041(3) 0.0498(12) Uani 1 1 d . B .
H15 H 0.0965 0.2161 0.8898 0.06 Uiso 1 1 calc R . .
C16 C 0.2467(7) 0.2013(3) 0.5380(3) 0.091(2) Uani 1 1 d . . .
H16A H 0.3081 0.2245 0.5764 0.136 Uiso 1 1 calc R B .
H16B H 0.1545 0.2207 0.5284 0.136 Uiso 1 1 calc R . .
H16C H 0.2849 0.2026 0.4945 0.136 Uiso 1 1 calc R . .
C17 C 0.1169(6) 0.0754(4) 0.4931(3) 0.101(3) Uani 1 1 d . . .
H17A H 0.1093 0.0315 0.5074 0.152 Uiso 1 1 calc R B .
H17B H 0.155 0.077 0.4496 0.152 Uiso 1 1 calc R . .
H17C H 0.0248 0.0949 0.4838 0.152 Uiso 1 1 calc R . .
C18 C 0.4082(5) 0.0812(3) 0.5744(3) 0.0627(15) Uani 1 1 d . . .
H18A H 0.4038 0.0372 0.589 0.094 Uiso 1 1 calc R B .
H18B H 0.4758 0.1039 0.6105 0.094 Uiso 1 1 calc R . .
H18C H 0.4365 0.0832 0.5281 0.094 Uiso 1 1 calc R . .
C19 C 0.4409(6) 0.1876(3) 0.9364(3) 0.0707(16) Uani 1 1 d . . .
H19A H 0.3594 0.2098 0.9458 0.106 Uiso 1 1 calc R B .
H19B H 0.4766 0.2097 0.8989 0.106 Uiso 1 1 calc R . .
H19C H 0.5129 0.1862 0.9804 0.106 Uiso 1 1 calc R . .
C20 C 0.3348(5) 0.0617(3) 0.9794(2) 0.0588(14) Uani 1 1 d . . .
H20A H 0.2505 0.081 0.9895 0.088 Uiso 1 1 calc R B .
H20B H 0.4084 0.0629 1.0227 0.088 Uiso 1 1 calc R . .
H20C H 0.3154 0.018 0.9645 0.088 Uiso 1 1 calc R . .
C21 C 0.5519(4) 0.0670(2) 0.8897(2) 0.0435(10) Uani 1 1 d . . .
H21A H 0.5304 0.0236 0.8739 0.065 Uiso 1 1 calc R B .
H21B H 0.6231 0.0669 0.934 0.065 Uiso 1 1 calc R . .
H21C H 0.5864 0.09 0.8524 0.065 Uiso 1 1 calc R . .
C22 C 0.1236(5) -0.0468(2) 0.7088(3) 0.0660(15) Uani 1 1 d . . .
H22A H 0.1166 -0.0351 0.6585 0.099 Uiso 1 1 calc R B .
H22B H 0.1169 -0.0089 0.7372 0.099 Uiso 1 1 calc R . .
H22C H 0.0479 -0.0757 0.7127 0.099 Uiso 1 1 calc R . .
C23 C 0.2988(7) -0.1068(3) 0.8391(3) 0.0818(19) Uani 1 1 d . . .
H23A H 0.3866 -0.1279 0.8595 0.123 Uiso 1 1 calc R B .
H23B H 0.2213 -0.135 0.8419 0.123 Uiso 1 1 calc R . .
H23C H 0.2907 -0.0683 0.8662 0.123 Uiso 1 1 calc R . .
C24 C 0.2871(7) -0.1635(2) 0.6949(3) 0.0804(19) Uani 1 1 d . . .
H24A H 0.2847 -0.1558 0.644 0.121 Uiso 1 1 calc R B .
H24B H 0.2034 -0.1864 0.7 0.121 Uiso 1 1 calc R . .
H24C H 0.3693 -0.1885 0.7154 0.121 Uiso 1 1 calc R . .
C25 C 0.6798(6) -0.1070(2) 0.8118(2) 0.0597(14) Uani 1 1 d . . .
H25A H 0.6268 -0.1451 0.8168 0.09 Uiso 1 1 calc R B .
H25B H 0.6861 -0.0808 0.8547 0.09 Uiso 1 1 calc R . .
H25C H 0.7734 -0.1186 0.8064 0.09 Uiso 1 1 calc R . .
C26 C 0.6060(5) -0.1092(2) 0.6493(2) 0.0543(13) Uani 1 1 d . . .
H26A H 0.5605 -0.0867 0.6059 0.081 Uiso 1 1 calc R B .
H26B H 0.5615 -0.1502 0.6511 0.081 Uiso 1 1 calc R . .
H26C H 0.7043 -0.1153 0.6485 0.081 Uiso 1 1 calc R . .
C27 C 0.7016(5) 0.0096(2) 0.7272(3) 0.0519(12) Uani 1 1 d . . .
H27A H 0.6604 0.0355 0.6857 0.078 Uiso 1 1 calc R B .
H27B H 0.7947 -0.0037 0.7228 0.078 Uiso 1 1 calc R . .
H27C H 0.7077 0.0341 0.7712 0.078 Uiso 1 1 calc R . .
C28 C 0.6857(5) 0.1769(2) 0.7443(4) 0.0698(17) Uani 1 1 d . B .
H28A H 0.741 0.1505 0.7826 0.084 Uiso 1 1 calc R A 1
H28B H 0.715 0.1676 0.6988 0.084 Uiso 1 1 calc R A 1
C29 C 0.7066(7) 0.2420(3) 0.7618(5) 0.124(3) Uani 0.474(15) 1 d P B 1
H29A H 0.7816 0.2599 0.7406 0.149 Uiso 0.474(15) 1 calc PR B 1
H29B H 0.7299 0.2483 0.8144 0.149 Uiso 0.474(15) 1 calc PR B 1
C30 C 0.5651(12) 0.2718(5) 0.7286(8) 0.062(4) Uiso 0.474(15) 1 d P B 1
H30C H 0.5492 0.3109 0.754 0.074 Uiso 0.474(15) 1 calc PR B 1
H30D H 0.5578 0.2812 0.6771 0.074 Uiso 0.474(15) 1 calc PR B 1
C31 C 0.4688(5) 0.2225(2) 0.7390(3) 0.0606(15) Uani 0.474(15) 1 d P B 1
H31A H 0.4411 0.2279 0.7856 0.073 Uiso 0.474(15) 1 calc PR B 1
H31B H 0.3844 0.2239 0.7004 0.073 Uiso 0.474(15) 1 calc PR B 1
C29A C 0.7066(7) 0.2420(3) 0.7618(5) 0.124(3) Uani 0.526(15) 1 d P B 2
H29C H 0.7813 0.2463 0.8051 0.149 Uiso 0.526(15) 1 calc PR B 2
H29D H 0.7364 0.2641 0.7219 0.149 Uiso 0.526(15) 1 calc PR B 2
C30A C 0.5830(10) 0.2701(5) 0.7747(7) 0.059(3) Uiso 0.526(15) 1 d P B 2
H30A H 0.5677 0.312 0.752 0.071 Uiso 0.526(15) 1 calc PR B 2
H30B H 0.5858 0.2742 0.8267 0.071 Uiso 0.526(15) 1 calc PR B 2
C31A C 0.4688(5) 0.2225(2) 0.7390(3) 0.0606(15) Uani 0.526(15) 1 d P B 2
H31C H 0.3958 0.2187 0.7675 0.073 Uiso 0.526(15) 1 calc PR B 2
H31D H 0.4254 0.2362 0.6899 0.073 Uiso 0.526(15) 1 calc PR B 2

loop_
_atom_site_aniso_label
_atom_site_aniso_U_11
_atom_site_aniso_U_22
_atom_site_aniso_U_33
_atom_site_aniso_U_23
_atom_site_aniso_U_13
_atom_site_aniso_U_12
Yb 0.02001(8) 0.02600(9) 0.03031(9) 0.00117(7) 0.00935(6) 0.00157(7)
Si1 0.0259(6) 0.0596(8) 0.0307(6) 0.0102(5) 0.0106(5) -0.0023(5)
Si2 0.0250(6) 0.0492(7) 0.0279(6) -0.0056(5) 0.0034(4) 0.0019(5)
Si3 0.0502(8) 0.0305(6) 0.0440(7) -0.0017(5) 0.0199(6) -0.0059(5)
Si4 0.0420(7) 0.0345(6) 0.0349(6) 0.0019(5) 0.0129(5) 0.0123(5)
O 0.0278(15) 0.0335(16) 0.072(2) -0.0007(14) 0.0222(14) -0.0031(13)
N1 0.0201(16) 0.0349(18) 0.0290(17) 0.0059(14) 0.0073(13) 0.0008(14)
N2 0.0185(16) 0.0333(18) 0.0296(17) -0.0006(13) 0.0083(13) 0.0042(13)
N3 0.037(2) 0.0243(16) 0.0391(19) -0.0019(14) 0.0138(16) 0.0015(14)
C1 0.0222(19) 0.034(2) 0.032(2) 0.0043(16) 0.0066(16) -0.0002(16)
C2 0.0190(19) 0.054(3) 0.028(2) 0.0077(18) 0.0068(16) 0.0063(18)
C3 0.024(2) 0.029(2) 0.031(2) -0.0006(16) 0.0108(16) 0.0001(16)
C4 0.022(2) 0.059(3) 0.027(2) 0.0101(19) 0.0097(16) 0.0061(19)
C5 0.038(3) 0.062(3) 0.055(3) 0.024(2) 0.009(2) 0.005(2)
C6 0.046(3) 0.084(4) 0.068(4) 0.041(3) 0.009(3) 0.020(3)
C7 0.037(3) 0.115(5) 0.048(3) 0.028(3) 0.003(2) 0.015(3)
C8 0.031(3) 0.113(5) 0.048(3) -0.013(3) 0.006(2) -0.003(3)
C9 0.028(2) 0.078(3) 0.043(3) -0.004(2) 0.004(2) 0.006(2)
C10 0.0175(18) 0.045(2) 0.027(2) -0.0002(17) 0.0048(15) -0.0008(17)
C11 0.028(2) 0.061(3) 0.043(2) 0.005(2) 0.0123(18) 0.002(2)
C12 0.032(2) 0.092(4) 0.046(3) 0.018(3) 0.015(2) -0.002(3)
C13 0.037(3) 0.134(6) 0.048(3) -0.007(3) 0.025(2) -0.006(3)
C14 0.057(3) 0.100(5) 0.076(4) -0.040(3) 0.038(3) -0.007(3)
C15 0.041(3) 0.059(3) 0.057(3) -0.014(2) 0.028(2) -0.001(2)
C16 0.109(5) 0.083(4) 0.096(5) 0.049(4) 0.059(4) 0.020(4)
C17 0.067(4) 0.202(8) 0.043(3) -0.035(4) 0.030(3) -0.053(5)
C18 0.050(3) 0.106(5) 0.039(3) 0.013(3) 0.026(2) 0.019(3)
C19 0.061(4) 0.076(4) 0.070(4) -0.032(3) 0.001(3) -0.005(3)
C20 0.040(3) 0.108(4) 0.029(2) 0.015(3) 0.007(2) 0.009(3)
C21 0.025(2) 0.067(3) 0.038(2) 0.007(2) 0.0030(17) 0.007(2)
C22 0.041(3) 0.057(3) 0.101(4) 0.006(3) 0.018(3) -0.012(2)
C23 0.095(5) 0.098(5) 0.061(4) 0.012(3) 0.035(3) -0.024(4)
C24 0.098(5) 0.045(3) 0.113(5) -0.021(3) 0.057(4) -0.026(3)
C25 0.072(4) 0.064(3) 0.045(3) 0.005(2) 0.016(3) 0.034(3)
C26 0.062(3) 0.057(3) 0.047(3) -0.004(2) 0.019(2) 0.013(3)
C27 0.037(3) 0.058(3) 0.064(3) 0.003(2) 0.018(2) 0.009(2)
C28 0.031(3) 0.052(3) 0.134(5) 0.004(3) 0.037(3) -0.006(2)
C29 0.048(4) 0.055(4) 0.266(11) -0.021(5) 0.024(5) -0.017(3)
C31 0.038(3) 0.032(3) 0.113(5) 0.000(3) 0.020(3) 0.002(2)
C29A 0.048(4) 0.055(4) 0.266(11) -0.021(5) 0.024(5) -0.017(3)
C31A 0.038(3) 0.032(3) 0.113(5) 0.000(3) 0.020(3) 0.002(2)

loop_
_atom_type_symbol
_atom_type_description
_atom_type_scat_dispersion_real
_atom_type_scat_dispersion_imag
_atom_type_scat_source
C C 0.0033 0.0016 'International Tables Vol C Tables 4.2.6.8 and 6.1.1.4'
H H 0 0 'International Tables Vol C Tables 4.2.6.8 and 6.1.1.4'
N N 0.0061 0.0033 'International Tables Vol C Tables 4.2.6.8 and 6.1.1.4'
O O 0.0106 0.006 'International Tables Vol C Tables 4.2.6.8 and 6.1.1.4'
Si Si 0.0817 0.0704 'International Tables Vol C Tables 4.2.6.8 and 6.1.1.4'
Yb Yb -0.385 5.5486 'International Tables Vol C Tables 4.2.6.8 and 6.1.1.4'

loop_
_geom_angle_atom_site_label_1
_geom_angle_atom_site_label_2
_geom_angle_atom_site_label_3
_geom_angle
_geom_angle_site_symmetry_1
_geom_angle_site_symmetry_3
_geom_angle_publ_flag
N3 Yb N2 113.03(11) . . ?
N3 Yb N1 117.27(11) . . ?
N2 Yb N1 83.46(10) . . ?
N3 Yb O 138.58(10) . . ?
N2 Yb O 94.05(10) . . ?
N1 Yb O 95.64(10) . . ?
N1 Si1 C17 117.6(2) . . ?
N1 Si1 C16 112.0(2) . . ?
C17 Si1 C16 109.0(3) . . ?
N1 Si1 C18 103.89(18) . . ?
C17 Si1 C18 105.8(3) . . ?
C16 Si1 C18 107.8(3) . . ?
N2 Si2 C19 111.1(2) . . ?
N2 Si2 C20 117.10(19) . . ?
C19 Si2 C20 109.9(3) . . ?
N2 Si2 C21 103.78(17) . . ?
C19 Si2 C21 106.8(2) . . ?
C20 Si2 C21 107.4(2) . . ?
N3 Si3 C23 113.1(2) . . ?
N3 Si3 C24 114.3(2) . . ?
C23 Si3 C24 105.6(3) . . ?
N3 Si3 C22 110.5(2) . . ?
C23 Si3 C22 106.5(3) . . ?
C24 Si3 C22 106.2(3) . . ?
N3 Si4 C27 109.78(18) . . ?
N3 Si4 C25 114.4(2) . . ?
C27 Si4 C25 105.2(2) . . ?
N3 Si4 C26 114.4(2) . . ?
C27 Si4 C26 104.8(2) . . ?
C25 Si4 C26 107.4(2) . . ?
C31 O C28 108.0(3) . . ?
C31 O Yb 116.2(2) . . ?
C28 O Yb 135.5(3) . . ?
C1 N1 Si1 126.8(3) . . ?
C1 N1 Yb 123.3(2) . . ?
Si1 N1 Yb 109.81(14) . . ?
C3 N2 Si2 126.6(3) . . ?
C3 N2 Yb 122.5(2) . . ?
Si2 N2 Yb 110.64(14) . . ?
Si4 N3 Si3 126.7(2) . . ?
Si4 N3 Yb 113.37(16) . . ?
Si3 N3 Yb 119.57(16) . . ?
N1 C1 C2 127.1(3) . . ?
N1 C1 C4 120.9(3) . . ?
C2 C1 C4 111.9(3) . . ?
C1 C2 C3 132.4(4) . . ?
N2 C3 C2 127.5(3) . . ?
N2 C3 C10 119.9(3) . . ?
C2 C3 C10 112.5(3) . . ?
C9 C4 C5 119.1(4) . . ?
C9 C4 C1 119.6(4) . . ?
C5 C4 C1 121.1(4) . . ?
C6 C5 C4 120.7(5) . . ?
C7 C6 C5 119.5(5) . . ?
C6 C7 C8 120.9(5) . . ?
C7 C8 C9 119.9(5) . . ?
C4 C9 C8 119.8(5) . . ?
C15 C10 C11 119.3(4) . . ?
C15 C10 C3 121.2(4) . . ?
C11 C10 C3 119.5(3) . . ?
C12 C11 C10 120.4(5) . . ?
C13 C12 C11 120.1(5) . . ?
C14 C13 C12 120.0(5) . . ?
C13 C14 C15 120.5(5) . . ?
C10 C15 C14 119.7(5) . . ?
C29 C28 O 107.5(4) . . ?
C28 C29 C30 103.1(7) . . ?
C31 C30 C29 101.9(8) . . ?
O C31 C30 107.0(6) . . ?

loop_
_geom_bond_atom_site_label_1
_geom_bond_atom_site_label_2
_geom_bond_distance
_geom_bond_site_symmetry_2
_geom_bond_publ_flag
Yb N3 2.341(3) . ?
Yb N2 2.392(3) . ?
Yb N1 2.403(3) . ?
Yb O 2.422(3) . ?
Si1 N1 1.745(3) . ?
Si1 C17 1.848(5) . ?
Si1 C16 1.855(6) . ?
Si1 C18 1.874(5) . ?
Si2 N2 1.738(3) . ?
Si2 C19 1.860(5) . ?
Si2 C20 1.860(5) . ?
Si2 C21 1.869(4) . ?
Si3 N3 1.690(3) . ?
Si3 C23 1.871(5) . ?
Si3 C24 1.875(5) . ?
Si3 C22 1.876(5) . ?
Si4 N3 1.687(3) . ?
Si4 C27 1.882(5) . ?
Si4 C25 1.882(5) . ?
Si4 C26 1.883(4) . ?
O C31 1.430(5) . ?
O C28 1.449(5) . ?
N1 C1 1.325(5) . ?
N2 C3 1.330(5) . ?
C1 C2 1.402(5) . ?
C1 C4 1.501(5) . ?
C2 C3 1.404(5) . ?
C3 C10 1.512(5) . ?
C4 C9 1.375(6) . ?
C4 C5 1.393(6) . ?
C5 C6 1.389(6) . ?
C6 C7 1.366(8) . ?
C7 C8 1.370(8) . ?
C8 C9 1.408(6) . ?
C10 C15 1.385(6) . ?
C10 C11 1.393(6) . ?
C11 C12 1.382(6) . ?
C12 C13 1.378(8) . ?
C13 C14 1.371(8) . ?
C14 C15 1.395(6) . ?
C28 C29 1.428(7) . ?
C29 C30 1.544(13) . ?
C30 C31 1.455(12) . ?
